data_4309595
loop_
_publ_author_name
'Jacqueline M. Veauthier'
'Elisa Tomat'
'Vincent M. Lynch'
'Jonathan L. Sessler'
'Utkir Mirsaidov'
'John T. Markert'

_publ_section_title
;
Calix[4]pyrrole Schiff Base Macrocycles: Novel Binucleating Ligands for
Cu(I) and Cu(II)
;
_journal_name_full 'Inorganic Chemistry'
_journal_page_first 6736
_journal_page_last 6743
_journal_paper_doi 10.1021/ic050690d
_journal_volume 44
_journal_year 2005
_chemical_formula_sum 'C46 H52 Cl2 Cu2 N8 O2'
_chemical_formula_weight 946.94
_chemical_name_systematic
; 
 ? 
;
_space_group_IT_number 14
_symmetry_cell_setting monoclinic
_symmetry_space_group_name_Hall '-P 2yn'
_symmetry_space_group_name_H-M 'P 1 21/n 1'
_atom_sites_solution_hydrogens geom
_atom_sites_solution_primary direct
_atom_sites_solution_secondary difmap
_audit_creation_method SHELXL-97
_cell_angle_alpha 90.00
_cell_angle_beta 114.5110(5)
_cell_angle_gamma 90.00
_cell_formula_units_Z 4
_cell_length_a 16.9594(1)
_cell_length_b 15.0893(1)
_cell_length_c 18.9670(2)
_cell_measurement_temperature 153(2)
_cell_volume 4416.35(6)
_computing_cell_refinement 'Collect software, Nonius B.V. 1998'
_computing_data_collection 'Collect software, Nonius B.V. 1998'
_computing_data_reduction
;
DENZO and Scalepack (Otwinoski and Minor, 1997)
;
_computing_molecular_graphics 'XP SHELXTL/PC, Siemens Analytical'
_computing_structure_refinement 'XL SHELXTL/PC, Siemens Analytical'
_computing_structure_solution
;
SIR97 - Altomare A., Burla M.C., Camalli M., Cascarano G.L., Giacovazzo C., 
Guagliardi A., Moliterni A.G.G., Polidori G.,Spagna R.
;
_diffrn_ambient_temperature 153(2)
_diffrn_measured_fraction_theta_full 0.998
_diffrn_measured_fraction_theta_max 0.998
_diffrn_measurement_device_type 'Nonius Kappa CCD'
_diffrn_measurement_method \w-scans
_diffrn_radiation_monochromator graphite
_diffrn_radiation_source 'fine-focus sealed tube'
_diffrn_radiation_type MoK\a
_diffrn_radiation_wavelength 0.71073
_diffrn_reflns_av_R_equivalents 0.0351
_diffrn_reflns_av_sigmaI/netI 0.0492
_diffrn_reflns_limit_h_max 22
_diffrn_reflns_limit_h_min -21
_diffrn_reflns_limit_k_max 19
_diffrn_reflns_limit_k_min -19
_diffrn_reflns_limit_l_max 24
_diffrn_reflns_limit_l_min -24
_diffrn_reflns_number 19669
_diffrn_reflns_theta_full 27.49
_diffrn_reflns_theta_max 27.49
_diffrn_reflns_theta_min 2.95
_exptl_absorpt_coefficient_mu 1.132
_exptl_absorpt_correction_type none
_exptl_crystal_colour 'red orange'
_exptl_crystal_density_diffrn 1.424
_exptl_crystal_density_method 'not measured'
_exptl_crystal_description prisms
_exptl_crystal_F_000 1968
_exptl_crystal_size_max 0.30
_exptl_crystal_size_mid 0.26
_exptl_crystal_size_min 0.25
_refine_diff_density_max 2.084
_refine_diff_density_min -0.491
_refine_diff_density_rms 0.073
_refine_ls_extinction_method none
_refine_ls_goodness_of_fit_ref 1.142
_refine_ls_hydrogen_treatment mixed
_refine_ls_matrix_type full
_refine_ls_number_parameters 568
_refine_ls_number_reflns 10107
_refine_ls_number_restraints 12
_refine_ls_restrained_S_all 1.145
_refine_ls_R_factor_all 0.0809
_refine_ls_R_factor_gt 0.0456
_refine_ls_shift/su_max 0.007
_refine_ls_shift/su_mean 0.000
_refine_ls_structure_factor_coef Fsqd
_refine_ls_weighting_details 'calc w=1/[\s^2^(Fo^2^)+(0.0493P)^2^+2.5494P] where P=(Fo^2^+2Fc^2^)/3'
_refine_ls_weighting_scheme calc
_refine_ls_wR_factor_gt 0.1088
_refine_ls_wR_factor_ref 0.1222
_reflns_number_gt 6918
_reflns_number_total 10107
_reflns_threshold_expression >2sigma(I)
_cod_data_source_file ic050690dsi20050624_063708_2.cif
_cod_data_source_block complex4
_cod_depositor_comments
;
The following automatic conversions were performed:
'_symmetry_cell_setting' value 'Monoclinic' changed to 'monoclinic'
according to '/home/saulius/struct/CIF-dictionaries/cif_core.dic'
dictionary named 'cif_core.dic' version 2.4.1 from 2010-06-29.

Automatic conversion script
Id: cif_fix_enum 1527 2010-12-29 10:47:43Z saulius 
;
_cod_original_cell_volume 4416.34(6)
_cod_database_code 4309595

loop_
_symmetry_equiv_pos_as_xyz
'x, y, z'
'-x+1/2, y+1/2, -z+1/2'
'-x, -y, -z'
'x-1/2, -y-1/2, z-1/2'

loop_
_atom_site_label
_atom_site_type_symbol
_atom_site_fract_x
_atom_site_fract_y
_atom_site_fract_z
_atom_site_U_iso_or_equiv
_atom_site_adp_type
_atom_site_occupancy
_atom_site_symmetry_multiplicity
_atom_site_calc_flag
_atom_site_refinement_flags
_atom_site_disorder_assembly
_atom_site_disorder_group
Cu1 Cu 0.54938(2) 0.12857(2) 0.160590(19) 0.03517(12) Uani 1 1 d . . .
Cu2 Cu 0.60230(3) -0.02637(3) 0.40848(3) 0.03290(12) Uani 0.92 1 d P . .
Cu2A Cu 0.5754(6) -0.0137(5) 0.3555(7) 0.086(2) Uani 0.08 1 d PU . .
Cl1 Cl 0.59514(5) 0.08717(5) 0.27883(4) 0.03706(18) Uani 1 1 d U . .
Cl2 Cl 0.70766(4) 0.05880(5) 0.48414(4) 0.03247(17) Uani 1 1 d . . .
N1 N 0.47283(14) 0.27841(16) 0.24028(13) 0.0304(5) Uani 1 1 d . . .
H1A H 0.5082 0.2311 0.2504 0.037 Uiso 1 1 d R . .
N2 N 0.45213(16) 0.20215(17) 0.08670(13) 0.0331(6) Uani 1 1 d . . .
N3 N 0.57815(18) 0.10719(15) 0.06915(13) 0.0347(6) Uani 1 1 d . . .
N4 N 0.74441(16) 0.05290(15) 0.20237(13) 0.0302(5) Uani 1 1 d . . .
H4A H 0.7038 0.0575 0.2211 0.036 Uiso 1 1 d R . .
N5 N 0.74966(15) -0.07984(15) 0.35111(13) 0.0289(5) Uani 1 1 d . . .
H5B H 0.7261 -0.0341 0.3661 0.035 Uiso 1 1 d R . .
N6 N 0.59357(15) -0.15230(15) 0.36915(14) 0.0315(5) Uani 1 1 d . . .
N7 N 0.47785(15) -0.04606(16) 0.39215(13) 0.0300(5) Uani 1 1 d . . .
N8 N 0.48977(14) 0.15410(15) 0.39829(13) 0.0280(5) Uani 1 1 d . . .
H8B H 0.5347 0.1349 0.3889 0.034 Uiso 1 1 d R . .
C1 C 0.46552(18) 0.33277(19) 0.29465(17) 0.0307(6) Uani 1 1 d . . .
C2 C 0.40464(19) 0.3972(2) 0.25597(18) 0.0379(7) Uani 1 1 d . . .
H2A H 0.3870 0.4448 0.2797 0.046 Uiso 1 1 d R . .
C3 C 0.37504(19) 0.3806(2) 0.17681(18) 0.0402(8) Uani 1 1 d . . .
H3A H 0.3322 0.4142 0.1358 0.048 Uiso 1 1 d R . .
C4 C 0.41729(18) 0.3063(2) 0.16699(16) 0.0326(7) Uani 1 1 d . . .
C5 C 0.41004(19) 0.2696(2) 0.09549(17) 0.0363(7) Uani 1 1 d . . .
H5A H 0.3694 0.2972 0.0489 0.044 Uiso 1 1 d R . .
C6 C 0.4356(2) 0.1726(2) 0.01026(16) 0.0383(8) Uani 1 1 d . . .
C7 C 0.3565(2) 0.1862(2) -0.05357(18) 0.0496(9) Uani 1 1 d . . .
H7A H 0.3095 0.2153 -0.0472 0.060 Uiso 1 1 d R . .
C8 C 0.3457(3) 0.1558(3) -0.12613(19) 0.0601(11) Uani 1 1 d . . .
H8A H 0.2919 0.1650 -0.1705 0.072 Uiso 1 1 d R . .
C9 C 0.4115(3) 0.1124(2) -0.1360(2) 0.0594(11) Uani 1 1 d . . .
H9A H 0.4036 0.0939 -0.1869 0.071 Uiso 1 1 d R . .
C10 C 0.4885(3) 0.0958(2) -0.07319(17) 0.0484(9) Uani 1 1 d . . .
H10A H 0.5339 0.0635 -0.0796 0.058 Uiso 1 1 d R . .
C11 C 0.5015(2) 0.12527(19) 0.00091(17) 0.0380(7) Uani 1 1 d . . .
C12 C 0.6493(2) 0.0883(2) 0.06349(17) 0.0379(7) Uani 1 1 d . . .
H12A H 0.6484 0.0903 0.0126 0.046 Uiso 1 1 d R . .
C13 C 0.7293(2) 0.06444(19) 0.12568(17) 0.0353(7) Uani 1 1 d . . .
C14 C 0.8078(2) 0.0516(2) 0.1213(2) 0.0459(9) Uani 1 1 d . . .
H14A H 0.8173 0.0567 0.0750 0.055 Uiso 1 1 d R . .
C15 C 0.8704(2) 0.0322(2) 0.1955(2) 0.0419(8) Uani 1 1 d . . .
H15A H 0.9306 0.0200 0.2094 0.050 Uiso 1 1 d R . .
C16 C 0.8295(2) 0.03319(18) 0.24536(18) 0.0329(7) Uani 1 1 d . . .
C17 C 0.86369(19) 0.0116(2) 0.33088(18) 0.0348(7) Uani 1 1 d . . .
C18 C 0.82141(18) -0.07481(19) 0.33605(16) 0.0298(6) Uani 1 1 d . . .
C19 C 0.8386(2) -0.15863(19) 0.31709(17) 0.0348(7) Uani 1 1 d . . .
H19A H 0.8862 -0.1747 0.3048 0.042 Uiso 1 1 d R . .
C20 C 0.7748(2) -0.2145(2) 0.31920(18) 0.0387(7) Uani 1 1 d . . .
H20A H 0.7697 -0.2768 0.3080 0.046 Uiso 1 1 d R . .
C21 C 0.71925(19) -0.16515(18) 0.34076(16) 0.0307(6) Uani 1 1 d . . .
C22 C 0.6441(2) -0.19653(19) 0.34714(16) 0.0330(7) Uani 1 1 d . . .
H22A H 0.6290 -0.2574 0.3334 0.040 Uiso 1 1 d R . .
C23 C 0.51890(19) -0.19356(19) 0.37137(16) 0.0324(6) Uani 1 1 d . . .
C24 C 0.5034(2) -0.2851(2) 0.36255(19) 0.0428(8) Uani 1 1 d . . .
H24A H 0.5453 -0.3231 0.3562 0.051 Uiso 1 1 d R . .
C25 C 0.4290(2) -0.3205(2) 0.3633(2) 0.0467(8) Uani 1 1 d . . .
H25A H 0.4184 -0.3831 0.3564 0.056 Uiso 1 1 d R . .
C26 C 0.3693(2) -0.2661(2) 0.3732(2) 0.0516(9) Uani 1 1 d . . .
H26A H 0.3176 -0.2909 0.3741 0.062 Uiso 1 1 d R . .
C27 C 0.3840(2) -0.1764(2) 0.3832(2) 0.0451(8) Uani 1 1 d . . .
H27A H 0.3415 -0.1390 0.3893 0.054 Uiso 1 1 d R . .
C28 C 0.45895(19) -0.1386(2) 0.38311(16) 0.0330(7) Uani 1 1 d . . .
C29 C 0.42770(18) 0.0063(2) 0.40874(15) 0.0301(6) Uani 1 1 d . . .
H29A H 0.3827 -0.0208 0.4195 0.036 Uiso 1 1 d R . .
C30 C 0.43229(18) 0.09994(19) 0.41235(16) 0.0294(6) Uani 1 1 d . . .
C31 C 0.3753(2) 0.1552(2) 0.4249(2) 0.0461(8) Uani 1 1 d . . .
H31A H 0.3283 0.1363 0.4371 0.055 Uiso 1 1 d R . .
C32 C 0.3972(2) 0.2427(2) 0.4178(2) 0.0482(9) Uani 1 1 d . . .
H32A H 0.3682 0.2951 0.4233 0.058 Uiso 1 1 d R . .
C33 C 0.46905(18) 0.2407(2) 0.40139(16) 0.0306(6) Uani 1 1 d . . .
C34 C 0.51447(18) 0.31642(19) 0.38085(16) 0.0321(6) Uani 1 1 d . . .
C35 C 0.9623(2) -0.0026(3) 0.3643(2) 0.0545(9) Uani 1 1 d . . .
H35A H 0.9756 -0.0500 0.3372 0.082 Uiso 1 1 d R . .
H35B H 0.9898 0.0508 0.3587 0.082 Uiso 1 1 d R . .
H35C H 0.9832 -0.0174 0.4183 0.082 Uiso 1 1 d R . .
C36 C 0.8439(2) 0.0874(2) 0.37537(19) 0.0431(8) Uani 1 1 d . . .
H36A H 0.7824 0.0966 0.3546 0.065 Uiso 1 1 d R . .
H36B H 0.8650 0.0724 0.4293 0.065 Uiso 1 1 d R . .
H36C H 0.8716 0.1407 0.3697 0.065 Uiso 1 1 d R . .
C37 C 0.61023(18) 0.2951(2) 0.40220(17) 0.0358(7) Uani 1 1 d . . .
H37A H 0.6146 0.2435 0.3745 0.054 Uiso 1 1 d R . .
H37B H 0.6372 0.3445 0.3890 0.054 Uiso 1 1 d R . .
H37C H 0.6389 0.2842 0.4569 0.054 Uiso 1 1 d R . .
C38 C 0.5093(2) 0.3997(2) 0.42530(18) 0.0418(8) Uani 1 1 d . . .
H38A H 0.4496 0.4137 0.4121 0.063 Uiso 1 1 d R . .
H38B H 0.5383 0.3885 0.4799 0.063 Uiso 1 1 d R . .
H38C H 0.5366 0.4488 0.4120 0.063 Uiso 1 1 d R . .
O1A O 0.20074(15) 0.01211(19) 0.15306(14) 0.0575(7) Uani 1 1 d . . .
C2A C 0.2279(2) 0.0036(3) 0.0925(2) 0.0554(9) Uani 1 1 d . . .
H2AA H 0.1861 0.0303 0.0461 0.066 Uiso 1 1 d R . .
H2AB H 0.2334 -0.0579 0.0825 0.066 Uiso 1 1 d R . .
C3A C 0.3129(4) 0.0469(4) 0.1172(3) 0.100(2) Uani 1 1 d . . .
H3AA H 0.3067 0.1021 0.0903 0.120 Uiso 1 1 d R . .
H3AB H 0.3535 0.0104 0.1072 0.120 Uiso 1 1 d R . .
C4A C 0.3431(3) 0.0641(4) 0.2014(3) 0.0888(17) Uani 1 1 d . . .
H4AA H 0.3465 0.1264 0.2125 0.107 Uiso 1 1 d R . .
H4AB H 0.3992 0.0382 0.2296 0.107 Uiso 1 1 d R . .
C5A C 0.2764(3) 0.0222(4) 0.2221(2) 0.0832(16) Uani 1 1 d . . .
H5AA H 0.2965 -0.0348 0.2450 0.100 Uiso 1 1 d R . .
H5AB H 0.2649 0.0582 0.2585 0.100 Uiso 1 1 d R . .
O1B O 0.1693(2) 0.3087(2) 0.41627(16) 0.0864(10) Uani 1 1 d . A .
C2B C 0.1254(4) 0.2758(4) 0.3410(3) 0.1040(19) Uani 1 1 d . . .
H2BA H 0.1517 0.2971 0.3082 0.125 Uiso 1 1 d R A .
H2BB H 0.0660 0.2944 0.3201 0.125 Uiso 1 1 d R . .
C3B C 0.1309(7) 0.1693(7) 0.3483(5) 0.079(3) Uani 0.56 1 d P A 1
H3BA H 0.1771 0.1477 0.3362 0.095 Uiso 0.56 1 d PR A 1
H3BB H 0.0778 0.1418 0.3141 0.095 Uiso 0.56 1 d PR A 1
C4B C 0.1483(8) 0.1551(9) 0.4256(8) 0.074(3) Uani 0.56 1 d P A 1
H4BA H 0.1876 0.1061 0.4452 0.088 Uiso 0.56 1 d PR A 1
H4BB H 0.0959 0.1425 0.4315 0.088 Uiso 0.56 1 d PR A 1
C5B C 0.1902(3) 0.2385(3) 0.4674(3) 0.0750(13) Uani 1 1 d . . .
H5BA H 0.1707 0.2514 0.5071 0.090 Uiso 1 1 d R A .
H5BB H 0.2520 0.2319 0.4916 0.090 Uiso 1 1 d R . .
C3BA C 0.0743(8) 0.2019(8) 0.3463(6) 0.071(3) Uani 0.44 1 d P A .
H3BC H 0.0792 0.1528 0.3161 0.086 Uiso 0.44 1 d PR B 2
H3BD H 0.0143 0.2170 0.3297 0.086 Uiso 0.44 1 d PR B 2
C4BA C 0.1174(9) 0.1815(13) 0.4354(10) 0.088(6) Uani 0.44 1 d P A 2
H4BC H 0.1359 0.1208 0.4437 0.105 Uiso 0.44 1 d PR A 2
H4BD H 0.0773 0.1915 0.4583 0.105 Uiso 0.44 1 d PR A 2

loop_
_atom_site_aniso_label
_atom_site_aniso_U_11
_atom_site_aniso_U_22
_atom_site_aniso_U_33
_atom_site_aniso_U_23
_atom_site_aniso_U_13
_atom_site_aniso_U_12
Cu1 0.0429(2) 0.0355(2) 0.02498(19) 0.00433(15) 0.01191(16) -0.00439(17)
Cu2 0.0286(2) 0.0295(2) 0.0413(3) -0.0082(2) 0.0152(2) -0.00538(18)
Cu2A 0.086(5) 0.059(4) 0.142(7) 0.005(5) 0.075(5) 0.000(4)
Cl1 0.0395(4) 0.0471(4) 0.0289(4) 0.0117(3) 0.0185(3) 0.0139(3)
Cl2 0.0304(4) 0.0429(4) 0.0244(3) -0.0066(3) 0.0118(3) -0.0110(3)
N1 0.0250(12) 0.0298(13) 0.0349(13) 0.0051(11) 0.0107(10) 0.0018(10)
N2 0.0342(13) 0.0338(14) 0.0276(12) 0.0055(10) 0.0092(11) -0.0079(11)
N3 0.0528(17) 0.0236(12) 0.0275(12) -0.0012(10) 0.0163(12) -0.0081(12)
N4 0.0395(14) 0.0238(12) 0.0374(13) -0.0013(10) 0.0261(12) -0.0027(11)
N5 0.0295(13) 0.0247(12) 0.0355(13) -0.0037(10) 0.0165(11) 0.0038(10)
N6 0.0331(13) 0.0276(13) 0.0352(13) -0.0026(11) 0.0156(11) -0.0023(11)
N7 0.0280(12) 0.0313(13) 0.0310(12) -0.0023(10) 0.0126(10) -0.0024(10)
N8 0.0238(12) 0.0328(13) 0.0307(12) 0.0003(10) 0.0147(10) 0.0038(10)
C1 0.0241(14) 0.0316(15) 0.0392(16) 0.0049(13) 0.0159(13) 0.0001(12)
C2 0.0305(16) 0.0380(17) 0.0472(18) 0.0101(15) 0.0180(14) 0.0100(14)
C3 0.0267(16) 0.0469(19) 0.0452(18) 0.0185(15) 0.0130(14) 0.0090(14)
C4 0.0224(14) 0.0382(17) 0.0350(16) 0.0108(13) 0.0098(12) -0.0005(13)
C5 0.0262(15) 0.0425(18) 0.0353(16) 0.0108(14) 0.0080(13) -0.0094(14)
C6 0.0482(19) 0.0333(17) 0.0262(15) 0.0043(13) 0.0082(14) -0.0177(15)
C7 0.051(2) 0.046(2) 0.0382(18) 0.0071(15) 0.0047(16) -0.0181(17)
C8 0.075(3) 0.049(2) 0.0290(18) 0.0068(16) -0.0056(18) -0.027(2)
C9 0.093(3) 0.042(2) 0.0302(18) -0.0026(15) 0.012(2) -0.026(2)
C10 0.079(3) 0.0301(17) 0.0310(17) -0.0028(14) 0.0183(17) -0.0152(17)
C11 0.054(2) 0.0274(15) 0.0267(15) 0.0020(12) 0.0112(14) -0.0127(14)
C12 0.062(2) 0.0269(15) 0.0328(16) -0.0033(13) 0.0275(16) -0.0083(15)
C13 0.056(2) 0.0229(15) 0.0372(17) -0.0040(12) 0.0299(16) -0.0044(14)
C14 0.069(2) 0.0363(18) 0.056(2) -0.0046(16) 0.050(2) -0.0034(17)
C15 0.0468(19) 0.0355(17) 0.058(2) -0.0049(15) 0.0364(17) -0.0041(15)
C16 0.0393(17) 0.0202(14) 0.0495(18) -0.0049(13) 0.0287(15) -0.0028(12)
C17 0.0309(16) 0.0314(16) 0.0458(17) -0.0066(14) 0.0195(14) -0.0020(13)
C18 0.0276(15) 0.0344(16) 0.0277(14) 0.0022(12) 0.0118(12) 0.0062(12)
C19 0.0404(17) 0.0301(15) 0.0419(17) 0.0075(13) 0.0250(15) 0.0119(14)
C20 0.057(2) 0.0241(15) 0.0460(18) 0.0072(13) 0.0324(16) 0.0115(14)
C21 0.0411(17) 0.0246(14) 0.0289(14) 0.0057(12) 0.0170(13) 0.0038(13)
C22 0.0464(18) 0.0233(14) 0.0345(15) 0.0022(12) 0.0220(14) 0.0026(13)
C23 0.0375(17) 0.0304(15) 0.0303(15) -0.0029(12) 0.0152(13) -0.0063(13)
C24 0.053(2) 0.0324(17) 0.0494(19) -0.0073(15) 0.0278(17) -0.0086(15)
C25 0.061(2) 0.0346(18) 0.052(2) -0.0104(15) 0.0309(18) -0.0181(17)
C26 0.056(2) 0.049(2) 0.062(2) -0.0122(18) 0.0365(19) -0.0263(18)
C27 0.0400(18) 0.045(2) 0.060(2) -0.0088(17) 0.0300(17) -0.0078(16)
C28 0.0362(16) 0.0333(16) 0.0302(15) -0.0022(13) 0.0143(13) -0.0075(13)
C29 0.0293(15) 0.0383(16) 0.0262(14) 0.0039(12) 0.0149(12) -0.0015(13)
C30 0.0317(15) 0.0330(16) 0.0289(14) 0.0040(12) 0.0178(12) 0.0010(13)
C31 0.046(2) 0.0426(19) 0.069(2) 0.0066(17) 0.0431(19) 0.0071(16)
C32 0.049(2) 0.0401(19) 0.072(2) 0.0076(17) 0.0413(19) 0.0142(16)
C33 0.0293(15) 0.0349(16) 0.0275(14) 0.0013(12) 0.0117(12) 0.0064(13)
C34 0.0303(15) 0.0291(15) 0.0363(16) 0.0041(13) 0.0133(13) 0.0030(12)
C35 0.0347(18) 0.064(2) 0.065(2) -0.007(2) 0.0210(17) -0.0046(17)
C36 0.0472(19) 0.0390(18) 0.0490(19) -0.0166(15) 0.0260(16) -0.0098(15)
C37 0.0286(16) 0.0380(17) 0.0375(16) 0.0051(14) 0.0104(13) 0.0003(13)
C38 0.0440(19) 0.0361(17) 0.0427(18) -0.0005(14) 0.0152(15) 0.0013(15)
O1A 0.0386(13) 0.0806(19) 0.0500(14) 0.0028(13) 0.0150(11) -0.0034(13)
C2A 0.052(2) 0.063(2) 0.054(2) -0.0054(19) 0.0246(18) 0.0004(19)
C3A 0.115(4) 0.116(4) 0.110(4) -0.047(3) 0.087(4) -0.059(4)
C4A 0.052(3) 0.138(5) 0.066(3) 0.005(3) 0.014(2) -0.035(3)
C5A 0.046(2) 0.145(5) 0.048(2) 0.010(3) 0.0086(19) -0.029(3)
O1B 0.122(3) 0.089(2) 0.0494(17) -0.0137(17) 0.0371(18) -0.021(2)
C2B 0.149(5) 0.116(4) 0.052(3) -0.019(3) 0.046(3) -0.048(4)
C3B 0.082(7) 0.089(7) 0.056(5) -0.019(5) 0.020(5) -0.043(6)
C4B 0.056(7) 0.085(7) 0.077(7) -0.022(5) 0.025(6) -0.031(6)
C5B 0.074(3) 0.085(3) 0.066(3) -0.014(3) 0.030(2) 0.017(3)
C3BA 0.076(8) 0.077(8) 0.056(6) 0.001(5) 0.022(6) -0.034(6)
C4BA 0.053(9) 0.139(17) 0.062(8) 0.046(10) 0.014(6) -0.022(9)

loop_
_atom_type_symbol
_atom_type_description
_atom_type_scat_dispersion_real
_atom_type_scat_dispersion_imag
_atom_type_scat_source
C C 0.0033 0.0016 'International Tables Vol C Tables 4.2.6.8 and 6.1.1.4'
H H 0.0000 0.0000 'International Tables Vol C Tables 4.2.6.8 and 6.1.1.4'
N N 0.0061 0.0033 'International Tables Vol C Tables 4.2.6.8 and 6.1.1.4'
O O 0.0106 0.0060 'International Tables Vol C Tables 4.2.6.8 and 6.1.1.4'
Cl Cl 0.1484 0.1585 'International Tables Vol C Tables 4.2.6.8 and 6.1.1.4'
Cu Cu 0.3201 1.2651 'International Tables Vol C Tables 4.2.6.8 and 6.1.1.4'

loop_
_geom_angle_atom_site_label_1
_geom_angle_atom_site_label_2
_geom_angle_atom_site_label_3
_geom_angle
_geom_angle_site_symmetry_1
_geom_angle_site_symmetry_3
_geom_angle_publ_flag
N2 Cu1 N3 84.80(10) . . ?
N2 Cu1 Cl1 137.03(8) . . ?
N3 Cu1 Cl1 138.08(8) . . ?
Cu2A Cu2 N7 81.5(5) . . ?
Cu2A Cu2 N6 82.4(5) . . ?
N7 Cu2 N6 83.89(10) . . ?
Cu2A Cu2 Cl2 119.2(5) . . ?
N7 Cu2 Cl2 134.70(7) . . ?
N6 Cu2 Cl2 135.14(7) . . ?
Cu2 Cu2A N7 72.3(5) . . ?
Cu2 Cu2A N6 71.6(5) . . ?
N7 Cu2A N6 79.9(3) . . ?
Cu2 Cu2A Cl1 134.7(7) . . ?
N7 Cu2A Cl1 136.7(5) . . ?
N6 Cu2A Cl1 134.7(4) . . ?
Cu2 Cu2A Cl2 43.7(5) . . ?
N7 Cu2A Cl2 105.2(4) . . ?
N6 Cu2A Cl2 105.1(4) . . ?
Cl1 Cu2A Cl2 91.1(3) . . ?
Cu1 Cl1 Cu2A 142.9(3) . . ?
Cu2 Cl2 Cu2A 17.18(18) . . ?
C1 N1 C4 109.9(2) . . ?
C1 N1 H1A 125.2 . . ?
C4 N1 H1A 124.9 . . ?
C5 N2 C6 119.4(3) . . ?
C5 N2 Cu1 133.3(2) . . ?
C6 N2 Cu1 107.2(2) . . ?
C12 N3 C11 119.9(3) . . ?
C12 N3 Cu1 132.7(2) . . ?
C11 N3 Cu1 107.2(2) . . ?
C16 N4 C13 110.2(2) . . ?
C16 N4 H4A 125.1 . . ?
C13 N4 H4A 124.7 . . ?
C18 N5 C21 109.8(2) . . ?
C18 N5 H5B 125.1 . . ?
C21 N5 H5B 125.1 . . ?
C22 N6 C23 120.2(2) . . ?
C22 N6 Cu2 130.6(2) . . ?
C23 N6 Cu2 109.20(18) . . ?
C22 N6 Cu2A 123.8(3) . . ?
C23 N6 Cu2A 110.4(3) . . ?
Cu2 N6 Cu2A 26.0(3) . . ?
C29 N7 C28 119.4(2) . . ?
C29 N7 Cu2 128.5(2) . . ?
C28 N7 Cu2 109.28(18) . . ?
C29 N7 Cu2A 128.8(3) . . ?
C28 N7 Cu2A 110.9(3) . . ?
Cu2 N7 Cu2A 26.1(3) . . ?
C33 N8 C30 110.2(2) . . ?
C33 N8 H8B 124.9 . . ?
C30 N8 H8B 124.9 . . ?
N1 C1 C2 107.6(3) . . ?
N1 C1 C34 122.5(2) . . ?
C2 C1 C34 129.8(3) . . ?
C1 C2 C3 107.5(3) . . ?
C1 C2 H2A 125.9 . . ?
C3 C2 H2A 126.6 . . ?
C4 C3 C2 108.3(3) . . ?
C4 C3 H3A 125.4 . . ?
C2 C3 H3A 126.2 . . ?
N1 C4 C3 106.6(3) . . ?
N1 C4 C5 126.5(3) . . ?
C3 C4 C5 126.8(3) . . ?
N2 C5 C4 126.5(3) . . ?
N2 C5 H5A 116.5 . . ?
C4 C5 H5A 117.0 . . ?
C11 C6 C7 119.7(3) . . ?
C11 C6 N2 117.2(3) . . ?
C7 C6 N2 123.0(3) . . ?
C8 C7 C6 119.5(4) . . ?
C8 C7 H7A 120.1 . . ?
C6 C7 H7A 120.4 . . ?
C9 C8 C7 120.8(4) . . ?
C9 C8 H8A 118.7 . . ?
C7 C8 H8A 120.5 . . ?
C8 C9 C10 120.2(3) . . ?
C8 C9 H9A 119.6 . . ?
C10 C9 H9A 120.2 . . ?
C9 C10 C11 120.5(4) . . ?
C9 C10 H10A 120.3 . . ?
C11 C10 H10A 119.2 . . ?
C6 C11 C10 119.2(3) . . ?
C6 C11 N3 117.2(3) . . ?
C10 C11 N3 123.6(3) . . ?
N3 C12 C13 126.1(3) . . ?
N3 C12 H12A 116.9 . . ?
C13 C12 H12A 116.9 . . ?
N4 C13 C14 106.4(3) . . ?
N4 C13 C12 127.0(3) . . ?
C14 C13 C12 126.6(3) . . ?
C13 C14 C15 108.6(3) . . ?
C13 C14 H14A 125.2 . . ?
C15 C14 H14A 126.2 . . ?
C16 C15 C14 107.3(3) . . ?
C16 C15 H15A 126.2 . . ?
C14 C15 H15A 126.5 . . ?
N4 C16 C15 107.4(3) . . ?
N4 C16 C17 121.8(2) . . ?
C15 C16 C17 130.6(3) . . ?
C18 C17 C16 105.9(2) . . ?
C18 C17 C35 108.5(3) . . ?
C16 C17 C35 109.8(3) . . ?
C18 C17 C36 112.8(2) . . ?
C16 C17 C36 110.7(3) . . ?
C35 C17 C36 109.0(3) . . ?
N5 C18 C19 107.9(3) . . ?
N5 C18 C17 123.4(2) . . ?
C19 C18 C17 128.1(3) . . ?
C18 C19 C20 107.4(3) . . ?
C18 C19 H19A 125.8 . . ?
C20 C19 H19A 126.8 . . ?
C19 C20 C21 108.4(3) . . ?
C19 C20 H20A 126.1 . . ?
C21 C20 H20A 125.5 . . ?
N5 C21 C20 106.6(3) . . ?
N5 C21 C22 127.1(3) . . ?
C20 C21 C22 126.3(3) . . ?
N6 C22 C21 127.0(3) . . ?
N6 C22 H22A 116.5 . . ?
C21 C22 H22A 116.5 . . ?
C28 C23 C24 119.3(3) . . ?
C28 C23 N6 117.2(3) . . ?
C24 C23 N6 123.4(3) . . ?
C25 C24 C23 120.6(3) . . ?
C25 C24 H24A 120.0 . . ?
C23 C24 H24A 119.4 . . ?
C26 C25 C24 119.9(3) . . ?
C26 C25 H25A 120.0 . . ?
C24 C25 H25A 120.1 . . ?
C27 C26 C25 120.3(3) . . ?
C27 C26 H26A 119.7 . . ?
C25 C26 H26A 119.9 . . ?
C26 C27 C28 121.1(3) . . ?
C26 C27 H27A 119.5 . . ?
C28 C27 H27A 119.4 . . ?
C27 C28 C23 118.7(3) . . ?
C27 C28 N7 124.1(3) . . ?
C23 C28 N7 117.2(3) . . ?
N7 C29 C30 126.5(3) . . ?
N7 C29 H29A 116.9 . . ?
C30 C29 H29A 116.6 . . ?
C31 C30 N8 106.2(3) . . ?
C31 C30 C29 125.9(3) . . ?
N8 C30 C29 127.7(3) . . ?
C30 C31 C32 108.8(3) . . ?
C30 C31 H31A 125.2 . . ?
C32 C31 H31A 125.9 . . ?
C33 C32 C31 107.3(3) . . ?
C33 C32 H32A 125.7 . . ?
C31 C32 H32A 126.9 . . ?
N8 C33 C32 107.4(3) . . ?
N8 C33 C34 123.0(2) . . ?
C32 C33 C34 129.2(3) . . ?
C1 C34 C33 106.9(2) . . ?
C1 C34 C37 111.4(2) . . ?
C33 C34 C37 111.6(2) . . ?
C1 C34 C38 109.2(2) . . ?
C33 C34 C38 109.0(2) . . ?
C37 C34 C38 108.7(2) . . ?
C17 C35 H35A 109.8 . . ?
C17 C35 H35B 109.4 . . ?
H35A C35 H35B 109.5 . . ?
C17 C35 H35C 109.2 . . ?
H35A C35 H35C 109.5 . . ?
H35B C35 H35C 109.5 . . ?
C17 C36 H36A 109.2 . . ?
C17 C36 H36B 109.8 . . ?
H36A C36 H36B 109.5 . . ?
C17 C36 H36C 109.4 . . ?
H36A C36 H36C 109.5 . . ?
H36B C36 H36C 109.5 . . ?
C34 C37 H37A 109.8 . . ?
C34 C37 H37B 109.5 . . ?
H37A C37 H37B 109.5 . . ?
C34 C37 H37C 109.1 . . ?
H37A C37 H37C 109.5 . . ?
H37B C37 H37C 109.5 . . ?
C34 C38 H38A 109.3 . . ?
C34 C38 H38B 109.1 . . ?
H38A C38 H38B 109.5 . . ?
C34 C38 H38C 110.1 . . ?
H38A C38 H38C 109.5 . . ?
H38B C38 H38C 109.5 . . ?
C2A O1A C5A 106.7(3) . . ?
O1A C2A C3A 108.0(3) . . ?
O1A C2A H2AA 110.0 . . ?
C3A C2A H2AA 111.1 . . ?
O1A C2A H2AB 109.9 . . ?
C3A C2A H2AB 109.2 . . ?
H2AA C2A H2AB 108.6 . . ?
C2A C3A C4A 106.0(3) . . ?
C2A C3A H3AA 109.8 . . ?
C4A C3A H3AA 109.5 . . ?
C2A C3A H3AB 111.8 . . ?
C4A C3A H3AB 111.0 . . ?
H3AA C3A H3AB 108.8 . . ?
C5A C4A C3A 104.4(4) . . ?
C5A C4A H4AA 110.1 . . ?
C3A C4A H4AA 111.7 . . ?
C5A C4A H4AB 111.5 . . ?
C3A C4A H4AB 110.3 . . ?
H4AA C4A H4AB 108.7 . . ?
O1A C5A C4A 107.5(3) . . ?
O1A C5A H5AA 109.9 . . ?
C4A C5A H5AA 109.6 . . ?
O1A C5A H5AB 110.5 . . ?
C4A C5A H5AB 110.7 . . ?
H5AA C5A H5AB 108.7 . . ?
C5B O1B C2B 108.5(4) . . ?
O1B C2B C3BA 106.5(5) . . ?
O1B C2B C3B 106.2(5) . . ?
C3BA C2B C3B 40.4(5) . . ?
O1B C2B H2BA 110.4 . . ?
C3BA C2B H2BA 139.5 . . ?
C3B C2B H2BA 111.4 . . ?
O1B C2B H2BB 109.9 . . ?
C3BA C2B H2BB 72.3 . . ?
C3B C2B H2BB 110.0 . . ?
H2BA C2B H2BB 109.0 . . ?
C3BA C3B C4B 84.4(10) . . ?
C3BA C3B C2B 61.2(9) . . ?
C4B C3B C2B 103.0(8) . . ?
C3BA C3B H3BA 163.9 . . ?
C4B C3B H3BA 111.3 . . ?
C2B C3B H3BA 109.9 . . ?
C3BA C3B H3BB 66.2 . . ?
C4B C3B H3BB 112.2 . . ?
C2B C3B H3BB 111.6 . . ?
H3BA C3B H3BB 108.8 . . ?
C3BA C3B H3BC 58.4 . . ?
C4B C3B H3BC 114.1 . . ?
C2B C3B H3BC 102.6 . . ?
H3BA C3B H3BC 114.9 . . ?
H3BB C3B H3BC 9.2 . . ?
C3B C4B C5B 106.0(10) . . ?
C3B C4B C3BA 39.6(6) . . ?
C5B C4B C3BA 97.8(9) . . ?
C3B C4B H4BA 109.8 . . ?
C5B C4B H4BA 109.9 . . ?
C3BA C4B H4BA 145.0 . . ?
C3B C4B H4BB 110.6 . . ?
C5B C4B H4BB 111.3 . . ?
C3BA C4B H4BB 78.5 . . ?
H4BA C4B H4BB 109.2 . . ?
C3B C4B H4BC 131.1 . . ?
C5B C4B H4BC 122.2 . . ?
C3BA C4B H4BC 119.3 . . ?
H4BA C4B H4BC 62.8 . . ?
H4BB C4B H4BC 46.7 . . ?
O1B C5B C4BA 104.0(7) . . ?
O1B C5B C4B 110.3(6) . . ?
C4BA C5B C4B 29.3(7) . . ?
O1B C5B H5BA 109.0 . . ?
C4BA C5B H5BA 86.4 . . ?
C4B C5B H5BA 110.1 . . ?
O1B C5B H5BB 109.1 . . ?
C4BA C5B H5BB 136.5 . . ?
C4B C5B H5BB 110.4 . . ?
H5BA C5B H5BB 108.0 . . ?
C3B C3BA C2B 78.5(9) . . ?
C3B C3BA C4BA 82.0(11) . . ?
C2B C3BA C4BA 101.7(9) . . ?
C3B C3BA C4B 56.0(8) . . ?
C2B C3BA C4B 98.1(8) . . ?
C4BA C3BA C4B 26.3(7) . . ?
C3B C3BA H2BB 114.2 . . ?
C2B C3BA H2BB 38.5 . . ?
C4BA C3BA H2BB 119.2 . . ?
C4B C3BA H2BB 129.8 . . ?
C3B C3BA H3BB 52.3 . . ?
C2B C3BA H3BB 115.0 . . ?
C4BA C3BA H3BB 109.0 . . ?
C4B C3BA H3BB 87.6 . . ?
H2BB C3BA H3BB 127.6 . . ?
C3B C3BA H3BC 50.6 . . ?
C2B C3BA H3BC 110.5 . . ?
C4BA C3BA H3BC 112.0 . . ?
C4B C3BA H3BC 89.5 . . ?
H2BB C3BA H3BC 123.4 . . ?
H3BB C3BA H3BC 4.6 . . ?
C3B C3BA H3BD 159.8 . . ?
C2B C3BA H3BD 112.4 . . ?
C4BA C3BA H3BD 110.9 . . ?
C4B C3BA H3BD 134.2 . . ?
H2BB C3BA H3BD 74.0 . . ?
H3BB C3BA H3BD 107.7 . . ?
H3BC C3BA H3BD 109.2 . . ?
C5B C4BA C3BA 106.0(10) . . ?
C5B C4BA H4BB 154.6 . . ?
C3BA C4BA H4BB 93.7 . . ?
C5B C4BA H4BC 109.9 . . ?
C3BA C4BA H4BC 109.9 . . ?
H4BB C4BA H4BC 46.8 . . ?
C5B C4BA H4BD 111.4 . . ?
C3BA C4BA H4BD 110.9 . . ?
H4BB C4BA H4BD 74.8 . . ?
H4BC C4BA H4BD 108.7 . . ?

loop_
_geom_bond_atom_site_label_1
_geom_bond_atom_site_label_2
_geom_bond_distance
_geom_bond_site_symmetry_2
_geom_bond_publ_flag
Cu1 N2 2.000(2) . ?
Cu1 N3 2.013(2) . ?
Cu1 Cl1 2.1395(7) . ?
Cu2 Cu2A 0.935(12) . ?
Cu2 N7 2.024(2) . ?
Cu2 N6 2.024(2) . ?
Cu2 Cl2 2.1855(8) . ?
Cu2A N7 2.101(8) . ?
Cu2A N6 2.114(8) . ?
Cu2A Cl1 2.224(9) . ?
Cu2A Cl2 2.765(11) . ?
N1 C1 1.363(4) . ?
N1 C4 1.382(4) . ?
N1 H1A 0.9000 . ?
N2 C5 1.293(4) . ?
N2 C6 1.429(4) . ?
N3 C12 1.287(4) . ?
N3 C11 1.429(4) . ?
N4 C16 1.364(4) . ?
N4 C13 1.379(4) . ?
N4 H4A 0.8999 . ?
N5 C18 1.362(4) . ?
N5 C21 1.370(4) . ?
N5 H5B 0.9001 . ?
N6 C22 1.285(4) . ?
N6 C23 1.427(4) . ?
N7 C29 1.292(4) . ?
N7 C28 1.427(4) . ?
N8 C33 1.360(4) . ?
N8 C30 1.380(4) . ?
N8 H8B 0.9000 . ?
C1 C2 1.386(4) . ?
C1 C34 1.516(4) . ?
C2 C3 1.394(5) . ?
C2 H2A 0.9601 . ?
C3 C4 1.385(4) . ?
C3 H3A 0.9599 . ?
C4 C5 1.422(4) . ?
C5 H5A 0.9603 . ?
C6 C11 1.398(5) . ?
C6 C7 1.401(4) . ?
C7 C8 1.389(5) . ?
C7 H7A 0.9599 . ?
C8 C9 1.372(6) . ?
C8 H8A 0.9599 . ?
C9 C10 1.377(5) . ?
C9 H9A 0.9600 . ?
C10 C11 1.402(4) . ?
C10 H10A 0.9601 . ?
C12 C13 1.426(5) . ?
C12 H12A 0.9600 . ?
C13 C14 1.381(5) . ?
C14 C15 1.397(5) . ?
C14 H14A 0.9603 . ?
C15 C16 1.386(4) . ?
C15 H15A 0.9598 . ?
C16 C17 1.514(4) . ?
C17 C18 1.511(4) . ?
C17 C35 1.538(4) . ?
C17 C36 1.539(4) . ?
C18 C19 1.379(4) . ?
C19 C20 1.385(4) . ?
C19 H19A 0.9599 . ?
C20 C21 1.389(4) . ?
C20 H20A 0.9601 . ?
C21 C22 1.411(4) . ?
C22 H22A 0.9599 . ?
C23 C28 1.400(4) . ?
C23 C24 1.402(4) . ?
C24 C25 1.376(5) . ?
C24 H24A 0.9599 . ?
C25 C26 1.375(5) . ?
C25 H25A 0.9600 . ?
C26 C27 1.375(5) . ?
C26 H26A 0.9598 . ?
C27 C28 1.394(4) . ?
C27 H27A 0.9600 . ?
C29 C30 1.414(4) . ?
C29 H29A 0.9600 . ?
C30 C31 1.370(4) . ?
C31 C32 1.394(5) . ?
C31 H31A 0.9600 . ?
C32 C33 1.377(4) . ?
C32 H32A 0.9601 . ?
C33 C34 1.517(4) . ?
C34 C37 1.536(4) . ?
C34 C38 1.537(4) . ?
C35 H35A 0.9602 . ?
C35 H35B 0.9600 . ?
C35 H35C 0.9600 . ?
C36 H36A 0.9599 . ?
C36 H36B 0.9600 . ?
C36 H36C 0.9601 . ?
C37 H37A 0.9600 . ?
C37 H37B 0.9599 . ?
C37 H37C 0.9599 . ?
C38 H38A 0.9601 . ?
C38 H38B 0.9599 . ?
C38 H38C 0.9600 . ?
O1A C2A 1.409(4) . ?
O1A C5A 1.411(4) . ?
C2A C3A 1.471(6) . ?
C2A H2AA 0.9600 . ?
C2A H2AB 0.9600 . ?
C3A C4A 1.484(6) . ?
C3A H3AA 0.9600 . ?
C3A H3AB 0.9601 . ?
C4A C5A 1.483(6) . ?
C4A H4AA 0.9602 . ?
C4A H4AB 0.9599 . ?
C5A H5AA 0.9599 . ?
C5A H5AB 0.9599 . ?
O1B C5B 1.379(5) . ?
O1B C2B 1.399(5) . ?
C2B C3BA 1.441(11) . ?
C2B C3B 1.612(11) . ?
C2B H2BA 0.9600 . ?
C2B H2BB 0.9600 . ?
C3B C3BA 1.066(14) . ?
C3B C4B 1.386(16) . ?
C3B H3BA 0.9602 . ?
C3B H3BB 0.9598 . ?
C3B H3BC 0.8713 . ?
C4B C5B 1.500(14) . ?
C4B C3BA 1.664(18) . ?
C4B H4BA 0.9600 . ?
C4B H4BB 0.9600 . ?
C4B H4BC 0.7004 . ?
C5B C4BA 1.418(17) . ?
C5B H5BA 0.9601 . ?
C5B H5BB 0.9600 . ?
C3BA C4BA 1.567(19) . ?
C3BA H2BB 1.4694 . ?
C3BA H3BB 1.1096 . ?
C3BA H3BC 0.9601 . ?
C3BA H3BD 0.9599 . ?
C4BA H4BB 0.6798 . ?
C4BA H4BC 0.9600 . ?
C4BA H4BD 0.9600 . ?

loop_
_geom_hbond_atom_site_label_D
_geom_hbond_atom_site_label_H
_geom_hbond_atom_site_label_A
_geom_hbond_distance_DH
_geom_hbond_distance_HA
_geom_hbond_distance_DA
_geom_hbond_angle_DHA
_geom_hbond_site_symmetry_A
N4 H4A Cl1 0.90 2.54 3.439(3) 174 .

loop_
_geom_torsion_atom_site_label_1
_geom_torsion_atom_site_label_2
_geom_torsion_atom_site_label_3
_geom_torsion_atom_site_label_4
_geom_torsion
_geom_torsion_site_symmetry_1
_geom_torsion_site_symmetry_2
_geom_torsion_site_symmetry_3
_geom_torsion_site_symmetry_4
_geom_torsion_publ_flag
N6 Cu2 Cu2A N7 84.92(13) . . . . ?
Cl2 Cu2 Cu2A N7 -137.0(2) . . . . ?
N7 Cu2 Cu2A N6 -84.92(13) . . . . ?
Cl2 Cu2 Cu2A N6 138.1(2) . . . . ?
N7 Cu2 Cu2A Cl1 139.5(8) . . . . ?
N6 Cu2 Cu2A Cl1 -135.6(8) . . . . ?
Cl2 Cu2 Cu2A Cl1 2.5(10) . . . . ?
N7 Cu2 Cu2A Cl2 137.0(2) . . . . ?
N6 Cu2 Cu2A Cl2 -138.1(2) . . . . ?
N2 Cu1 Cl1 Cu2A 83.1(4) . . . . ?
N3 Cu1 Cl1 Cu2A -92.3(4) . . . . ?
Cu2 Cu2A Cl1 Cu1 177.2(6) . . . . ?
N7 Cu2A Cl1 Cu1 -67.4(8) . . . . ?
N6 Cu2A Cl1 Cu1 66.3(8) . . . . ?
Cl2 Cu2A Cl1 Cu1 178.88(12) . . . . ?
N7 Cu2 Cl2 Cu2A -108.4(6) . . . . ?
N6 Cu2 Cl2 Cu2A 110.2(6) . . . . ?
N7 Cu2A Cl2 Cu2 42.3(4) . . . . ?
N6 Cu2A Cl2 Cu2 -41.0(4) . . . . ?
Cl1 Cu2A Cl2 Cu2 -178.2(7) . . . . ?
N3 Cu1 N2 C5 -152.5(3) . . . . ?
Cl1 Cu1 N2 C5 30.6(3) . . . . ?
N3 Cu1 N2 C6 22.07(18) . . . . ?
Cl1 Cu1 N2 C6 -154.84(14) . . . . ?
N2 Cu1 N3 C12 153.5(3) . . . . ?
Cl1 Cu1 N3 C12 -29.6(3) . . . . ?
N2 Cu1 N3 C11 -20.79(18) . . . . ?
Cl1 Cu1 N3 C11 156.05(14) . . . . ?
Cu2A Cu2 N6 C22 85.2(5) . . . . ?
N7 Cu2 N6 C22 167.4(3) . . . . ?
Cl2 Cu2 N6 C22 -39.0(3) . . . . ?
Cu2A Cu2 N6 C23 -97.5(5) . . . . ?
N7 Cu2 N6 C23 -15.20(18) . . . . ?
Cl2 Cu2 N6 C23 138.36(15) . . . . ?
N7 Cu2 N6 Cu2A 82.3(5) . . . . ?
Cl2 Cu2 N6 Cu2A -124.2(5) . . . . ?
Cu2 Cu2A N6 C22 -114.4(5) . . . . ?
N7 Cu2A N6 C22 171.0(3) . . . . ?
Cl1 Cu2A N6 C22 21.3(9) . . . . ?
Cl2 Cu2A N6 C22 -85.8(4) . . . . ?
Cu2 Cu2A N6 C23 92.1(5) . . . . ?
N7 Cu2A N6 C23 17.5(4) . . . . ?
Cl1 Cu2A N6 C23 -132.3(6) . . . . ?
Cl2 Cu2A N6 C23 120.6(3) . . . . ?
N7 Cu2A N6 Cu2 -74.6(4) . . . . ?
Cl1 Cu2A N6 Cu2 135.6(10) . . . . ?
Cl2 Cu2A N6 Cu2 28.5(3) . . . . ?
Cu2A Cu2 N7 C29 -101.3(6) . . . . ?
N6 Cu2 N7 C29 175.6(3) . . . . ?
Cl2 Cu2 N7 C29 21.8(3) . . . . ?
Cu2A Cu2 N7 C28 98.2(5) . . . . ?
N6 Cu2 N7 C28 15.10(18) . . . . ?
Cl2 Cu2 N7 C28 -138.68(15) . . . . ?
N6 Cu2 N7 Cu2A -83.1(5) . . . . ?
Cl2 Cu2 N7 Cu2A 123.1(5) . . . . ?
Cu2 Cu2A N7 C29 100.1(5) . . . . ?
N6 Cu2A N7 C29 173.9(3) . . . . ?
Cl1 Cu2A N7 C29 -37.6(10) . . . . ?
Cl2 Cu2A N7 C29 70.9(5) . . . . ?
Cu2 Cu2A N7 C28 -91.5(5) . . . . ?
N6 Cu2A N7 C28 -17.7(4) . . . . ?
Cl1 Cu2A N7 C28 130.9(6) . . . . ?
Cl2 Cu2A N7 C28 -120.7(3) . . . . ?
N6 Cu2A N7 Cu2 73.8(5) . . . . ?
Cl1 Cu2A N7 Cu2 -137.7(11) . . . . ?
Cl2 Cu2A N7 Cu2 -29.2(3) . . . . ?
C4 N1 C1 C2 -0.3(3) . . . . ?
C4 N1 C1 C34 176.5(2) . . . . ?
N1 C1 C2 C3 0.1(3) . . . . ?
C34 C1 C2 C3 -176.4(3) . . . . ?
C1 C2 C3 C4 0.2(3) . . . . ?
C1 N1 C4 C3 0.5(3) . . . . ?
C1 N1 C4 C5 176.1(3) . . . . ?
C2 C3 C4 N1 -0.4(3) . . . . ?
C2 C3 C4 C5 -176.0(3) . . . . ?
C6 N2 C5 C4 178.6(3) . . . . ?
Cu1 N2 C5 C4 -7.3(5) . . . . ?
N1 C4 C5 N2 2.4(5) . . . . ?
C3 C4 C5 N2 177.2(3) . . . . ?
C5 N2 C6 C11 155.8(3) . . . . ?
Cu1 N2 C6 C11 -19.7(3) . . . . ?
C5 N2 C6 C7 -26.6(4) . . . . ?
Cu1 N2 C6 C7 157.9(2) . . . . ?
C11 C6 C7 C8 -2.8(5) . . . . ?
N2 C6 C7 C8 179.7(3) . . . . ?
C6 C7 C8 C9 0.2(5) . . . . ?
C7 C8 C9 C10 2.1(5) . . . . ?
C8 C9 C10 C11 -1.8(5) . . . . ?
C7 C6 C11 C10 3.0(4) . . . . ?
N2 C6 C11 C10 -179.3(3) . . . . ?
C7 C6 C11 N3 -175.0(3) . . . . ?
N2 C6 C11 N3 2.7(4) . . . . ?
C9 C10 C11 C6 -0.7(5) . . . . ?
C9 C10 C11 N3 177.1(3) . . . . ?
C12 N3 C11 C6 -159.5(3) . . . . ?
Cu1 N3 C11 C6 15.7(3) . . . . ?
C12 N3 C11 C10 22.5(4) . . . . ?
Cu1 N3 C11 C10 -162.2(2) . . . . ?
C11 N3 C12 C13 -176.6(3) . . . . ?
Cu1 N3 C12 C13 9.7(5) . . . . ?
C16 N4 C13 C14 -0.1(3) . . . . ?
C16 N4 C13 C12 -178.0(3) . . . . ?
N3 C12 C13 N4 3.5(5) . . . . ?
N3 C12 C13 C14 -173.9(3) . . . . ?
N4 C13 C14 C15 0.0(3) . . . . ?
C12 C13 C14 C15 177.9(3) . . . . ?
C13 C14 C15 C16 0.0(4) . . . . ?
C13 N4 C16 C15 0.1(3) . . . . ?
C13 N4 C16 C17 -176.2(2) . . . . ?
C14 C15 C16 N4 -0.1(3) . . . . ?
C14 C15 C16 C17 175.8(3) . . . . ?
N4 C16 C17 C18 66.1(3) . . . . ?
C15 C16 C17 C18 -109.3(3) . . . . ?
N4 C16 C17 C35 -176.9(3) . . . . ?
C15 C16 C17 C35 7.6(4) . . . . ?
N4 C16 C17 C36 -56.5(4) . . . . ?
C15 C16 C17 C36 128.0(3) . . . . ?
C21 N5 C18 C19 -1.1(3) . . . . ?
C21 N5 C18 C17 171.0(3) . . . . ?
C16 C17 C18 N5 -97.7(3) . . . . ?
C35 C17 C18 N5 144.5(3) . . . . ?
C36 C17 C18 N5 23.6(4) . . . . ?
C16 C17 C18 C19 72.8(4) . . . . ?
C35 C17 C18 C19 -45.0(4) . . . . ?
C36 C17 C18 C19 -165.9(3) . . . . ?
N5 C18 C19 C20 1.3(3) . . . . ?
C17 C18 C19 C20 -170.4(3) . . . . ?
C18 C19 C20 C21 -1.0(4) . . . . ?
C18 N5 C21 C20 0.5(3) . . . . ?
C18 N5 C21 C22 -176.8(3) . . . . ?
C19 C20 C21 N5 0.3(3) . . . . ?
C19 C20 C21 C22 177.7(3) . . . . ?
C23 N6 C22 C21 179.0(3) . . . . ?
Cu2 N6 C22 C21 -3.8(5) . . . . ?
Cu2A N6 C22 C21 27.9(6) . . . . ?
N5 C21 C22 N6 -5.3(5) . . . . ?
C20 C21 C22 N6 177.8(3) . . . . ?
C22 N6 C23 C28 -169.5(3) . . . . ?
Cu2 N6 C23 C28 12.8(3) . . . . ?
Cu2A N6 C23 C28 -14.8(5) . . . . ?
C22 N6 C23 C24 10.6(4) . . . . ?
Cu2 N6 C23 C24 -167.1(2) . . . . ?
Cu2A N6 C23 C24 165.2(4) . . . . ?
C28 C23 C24 C25 1.8(5) . . . . ?
N6 C23 C24 C25 -178.3(3) . . . . ?
C23 C24 C25 C26 -0.5(5) . . . . ?
C24 C25 C26 C27 -0.6(6) . . . . ?
C25 C26 C27 C28 0.3(6) . . . . ?
C26 C27 C28 C23 1.0(5) . . . . ?
C26 C27 C28 N7 179.2(3) . . . . ?
C24 C23 C28 C27 -2.0(4) . . . . ?
N6 C23 C28 C27 178.1(3) . . . . ?
C24 C23 C28 N7 179.7(3) . . . . ?
N6 C23 C28 N7 -0.2(4) . . . . ?
C29 N7 C28 C27 6.8(4) . . . . ?
Cu2 N7 C28 C27 169.3(3) . . . . ?
Cu2A N7 C28 C27 -162.9(4) . . . . ?
C29 N7 C28 C23 -175.0(3) . . . . ?
Cu2 N7 C28 C23 -12.5(3) . . . . ?
Cu2A N7 C28 C23 15.3(5) . . . . ?
C28 N7 C29 C30 -173.5(3) . . . . ?
Cu2 N7 C29 C30 27.7(4) . . . . ?
Cu2A N7 C29 C30 -5.9(6) . . . . ?
C33 N8 C30 C31 -0.4(3) . . . . ?
C33 N8 C30 C29 175.0(3) . . . . ?
N7 C29 C30 C31 175.3(3) . . . . ?
N7 C29 C30 N8 0.8(5) . . . . ?
N8 C30 C31 C32 0.6(4) . . . . ?
C29 C30 C31 C32 -174.9(3) . . . . ?
C30 C31 C32 C33 -0.5(4) . . . . ?
C30 N8 C33 C32 0.1(3) . . . . ?
C30 N8 C33 C34 -173.9(2) . . . . ?
C31 C32 C33 N8 0.3(4) . . . . ?
C31 C32 C33 C34 173.8(3) . . . . ?
N1 C1 C34 C33 -75.7(3) . . . . ?
C2 C1 C34 C33 100.4(3) . . . . ?
N1 C1 C34 C37 46.5(4) . . . . ?
C2 C1 C34 C37 -137.4(3) . . . . ?
N1 C1 C34 C38 166.6(3) . . . . ?
C2 C1 C34 C38 -17.3(4) . . . . ?
N8 C33 C34 C1 89.1(3) . . . . ?
C32 C33 C34 C1 -83.5(4) . . . . ?
N8 C33 C34 C37 -33.0(4) . . . . ?
C32 C33 C34 C37 154.5(3) . . . . ?
N8 C33 C34 C38 -153.1(3) . . . . ?
C32 C33 C34 C38 34.3(4) . . . . ?
C5A O1A C2A C3A -24.9(5) . . . . ?
O1A C2A C3A C4A 11.9(6) . . . . ?
C2A C3A C4A C5A 4.9(6) . . . . ?
C2A O1A C5A C4A 28.2(5) . . . . ?
C3A C4A C5A O1A -20.1(6) . . . . ?
C5B O1B C2B C3BA 34.7(9) . . . . ?
C5B O1B C2B C3B -7.4(7) . . . . ?
O1B C2B C3B C3BA 96.6(9) . . . . ?
O1B C2B C3B C4B 20.6(10) . . . . ?
C3BA C2B C3B C4B -76.1(10) . . . . ?
C3BA C3B C4B C5B -82.8(11) . . . . ?
C2B C3B C4B C5B -24.1(10) . . . . ?
C2B C3B C4B C3BA 58.7(9) . . . . ?
C2B O1B C5B C4BA -37.6(9) . . . . ?
C2B O1B C5B C4B -7.6(7) . . . . ?
C3B C4B C5B O1B 21.8(10) . . . . ?
C3BA C4B C5B O1B -17.8(8) . . . . ?
C3B C4B C5B C4BA 104(2) . . . . ?
C3BA C4B C5B C4BA 65(2) . . . . ?
C4B C3B C3BA C2B 108.1(7) . . . . ?
C4B C3B C3BA C4BA 4.4(12) . . . . ?
C2B C3B C3BA C4BA -103.7(9) . . . . ?
C2B C3B C3BA C4B -108.1(7) . . . . ?
O1B C2B C3BA C3B -95.8(9) . . . . ?
O1B C2B C3BA C4BA -16.5(12) . . . . ?
C3B C2B C3BA C4BA 79.2(11) . . . . ?
O1B C2B C3BA C4B -43.0(10) . . . . ?
C3B C2B C3BA C4B 52.7(8) . . . . ?
C5B C4B C3BA C3B 105.7(10) . . . . ?
C3B C4B C3BA C2B -70.1(9) . . . . ?
C5B C4B C3BA C2B 35.6(9) . . . . ?
C3B C4B C3BA C4BA -170(3) . . . . ?
C5B C4B C3BA C4BA -64(2) . . . . ?
O1B C5B C4BA C3BA 25.2(13) . . . . ?
C4B C5B C4BA C3BA -81(2) . . . . ?
C3B C3BA C4BA C5B 71.1(13) . . . . ?
C2B C3BA C4BA C5B -5.3(15) . . . . ?
C4B C3BA C4BA C5B 79.4(18) . . . . ?
